data_7023931
loop_
_publ_author_name
'Wang, Yan-Ning'
'Bai, Fu-Quan'
'Yu, Jie-Hui'
'Xu, Ji-Qing'

_publ_section_title
;
 Synthesis, structural characterization and photoluminescence property of
 three Zn(2+)/Mn(2+)-acylhydrazidate complexes and two acylhydrazide
 molecules.
;
_journal_issue 47
_journal_name_full 'Dalton transactions (Cambridge, England : 2003)'
_journal_page_first 16547
_journal_page_last 16555
_journal_paper_doi 10.1039/c3dt51963e
_journal_volume 42
_journal_year 2013
_chemical_formula_sum 'C16 H11 N4 O4.5'
_chemical_formula_weight 331.29
_chemical_name_systematic
; 
 ? 
;
_space_group_IT_number 14
_symmetry_cell_setting monoclinic
_symmetry_space_group_name_Hall '-P 2ybc'
_symmetry_space_group_name_H-M 'P 1 21/c 1'
_atom_sites_solution_hydrogens geom
_atom_sites_solution_primary direct
_atom_sites_solution_secondary difmap
_audit_creation_method SHELXL-97
_cell_angle_alpha 90.00
_cell_angle_beta 95.602(5)
_cell_angle_gamma 90.00
_cell_formula_units_Z 4
_cell_length_a 5.8217(5)
_cell_length_b 15.0795(9)
_cell_length_c 16.8686(12)
_cell_measurement_reflns_used 792
_cell_measurement_temperature 293(2)
_cell_measurement_theta_max 21.5947
_cell_measurement_theta_min 2.4264
_cell_volume 1473.79(19)
_computing_cell_refinement 'Bruker SMAR'
_computing_data_collection 'Bruker SMAR'
_computing_data_reduction 'Bruker SMAR'
_computing_molecular_graphics 'Bruker SHELXTL'
_computing_publication_material 'Bruker SHELXTL'
_computing_structure_refinement 'SHELXL-97 (Sheldrick, 1997)'
_computing_structure_solution 'SHELXS-97 (Sheldrick, 1990)'
_diffrn_ambient_temperature 293(2)
_diffrn_detector_area_resol_mean 9.00cm
_diffrn_measured_fraction_theta_full 0.976
_diffrn_measured_fraction_theta_max 0.976
_diffrn_measurement_device_type 'CCD area detector'
_diffrn_measurement_method 'phi and omega scans'
_diffrn_radiation_monochromator graphite
_diffrn_radiation_source 'fine-focus sealed tube'
_diffrn_radiation_type MoK\a
_diffrn_radiation_wavelength 0.71073
_diffrn_reflns_av_R_equivalents 0.0506
_diffrn_reflns_av_sigmaI/netI 0.0562
_diffrn_reflns_limit_h_max 6
_diffrn_reflns_limit_h_min -5
_diffrn_reflns_limit_k_max 17
_diffrn_reflns_limit_k_min -17
_diffrn_reflns_limit_l_max 20
_diffrn_reflns_limit_l_min -20
_diffrn_reflns_number 8082
_diffrn_reflns_theta_full 25.13
_diffrn_reflns_theta_max 25.13
_diffrn_reflns_theta_min 2.78
_diffrn_standards_decay_% none
_diffrn_standards_interval_count none
_diffrn_standards_interval_time none
_diffrn_standards_number none
_exptl_absorpt_coefficient_mu 0.113
_exptl_absorpt_correction_T_max 0.989
_exptl_absorpt_correction_T_min 0.987
_exptl_absorpt_correction_type empirical
_exptl_absorpt_process_details SADABS
_exptl_crystal_colour yellow
_exptl_crystal_density_diffrn 1.493
_exptl_crystal_density_method 'not measured'
_exptl_crystal_description columnar
_exptl_crystal_F_000 684
_exptl_crystal_size_max 0.12
_exptl_crystal_size_mid 0.11
_exptl_crystal_size_min 0.10
_refine_diff_density_max 0.682
_refine_diff_density_min -0.220
_refine_diff_density_rms 0.074
_refine_ls_extinction_method none
_refine_ls_goodness_of_fit_ref 0.997
_refine_ls_hydrogen_treatment constr
_refine_ls_matrix_type full
_refine_ls_number_parameters 226
_refine_ls_number_reflns 2563
_refine_ls_number_restraints 0
_refine_ls_restrained_S_all 0.997
_refine_ls_R_factor_all 0.1125
_refine_ls_R_factor_gt 0.0618
_refine_ls_shift/su_max 0.000
_refine_ls_shift/su_mean 0.000
_refine_ls_structure_factor_coef Fsqd
_refine_ls_weighting_details 'calc w=1/[\s^2^(Fo^2^)+(0.1113P)^2^+0.0000P] where P=(Fo^2^+2Fc^2^)/3'
_refine_ls_weighting_scheme calc
_refine_ls_wR_factor_gt 0.1614
_refine_ls_wR_factor_ref 0.1945
_reflns_number_gt 1422
_reflns_number_total 2563
_reflns_threshold_expression >2sigma(I)
_cod_data_source_file c3dt51963e.txt
_cod_data_source_block 3
_cod_original_sg_symbol_H-M P2(1)/c
_cod_original_formula_sum 'C16 H11 N4 O4.50'
_cod_database_code 7023931

loop_
_symmetry_equiv_pos_as_xyz
'x, y, z'
'-x, y+1/2, -z+1/2'
'-x, -y, -z'
'x, -y-1/2, z-1/2'

loop_
_atom_site_label
_atom_site_type_symbol
_atom_site_fract_x
_atom_site_fract_y
_atom_site_fract_z
_atom_site_U_iso_or_equiv
_atom_site_adp_type
_atom_site_occupancy
_atom_site_symmetry_multiplicity
_atom_site_calc_flag
_atom_site_refinement_flags
C1 C 0.6161(7) 0.4753(2) 0.7795(2) 0.0531(10) Uani 1 1 d .
H1A H 0.6223 0.5095 0.8255 0.064 Uiso 1 1 calc R
C2 C 0.7777(7) 0.4124(3) 0.7714(2) 0.0578(11) Uani 1 1 d .
H2A H 0.9013 0.4062 0.8104 0.069 Uiso 1 1 calc R
C3 C 0.7601(7) 0.3568(3) 0.7052(2) 0.0535(10) Uani 1 1 d .
H3A H 0.8696 0.3124 0.7017 0.064 Uiso 1 1 calc R
C4 C 0.5854(6) 0.3657(2) 0.6451(2) 0.0411(9) Uani 1 1 d .
C5 C 0.4260(6) 0.4365(2) 0.64977(18) 0.0387(8) Uani 1 1 d .
C6 C 0.4397(6) 0.4889(2) 0.7184(2) 0.0412(8) Uani 1 1 d .
C7 C 0.2647(7) 0.5566(2) 0.7286(2) 0.0473(9) Uani 1 1 d .
C8 C 0.2477(6) 0.4578(2) 0.5860(2) 0.0420(9) Uani 1 1 d .
C9 C 0.7314(7) 0.3038(2) 0.5236(2) 0.0509(10) Uani 1 1 d .
H9A H 0.8403 0.3491 0.5278 0.061 Uiso 1 1 calc R
C10 C 0.7344(7) 0.2424(3) 0.4613(2) 0.0567(10) Uani 1 1 d .
H10A H 0.8423 0.2478 0.4244 0.068 Uiso 1 1 calc R
C11 C 0.5765(7) 0.1740(3) 0.4550(2) 0.0542(10) Uani 1 1 d .
H11A H 0.5759 0.1334 0.4136 0.065 Uiso 1 1 calc R
C12 C 0.4176(6) 0.1663(2) 0.5114(2) 0.0422(9) Uani 1 1 d .
C13 C 0.4151(6) 0.2277(2) 0.57355(19) 0.0382(8) Uani 1 1 d .
C14 C 0.5730(6) 0.2992(2) 0.57874(19) 0.0412(8) Uani 1 1 d .
C15 C 0.2511(6) 0.2135(2) 0.6330(2) 0.0413(8) Uani 1 1 d .
C16 C 0.2451(7) 0.0964(2) 0.5060(2) 0.0448(9) Uani 1 1 d .
N1 N 0.0955(5) 0.52019(19) 0.59627(18) 0.0512(8) Uani 1 1 d .
N2 N 0.1062(6) 0.5672(2) 0.66673(17) 0.0535(9) Uani 1 1 d .
H2B H 0.0015 0.6066 0.6711 0.064 Uiso 1 1 calc R
N3 N 0.0951(6) 0.08678(18) 0.55649(17) 0.0472(8) Uani 1 1 d .
N4 N 0.1010(5) 0.14627(18) 0.61829(17) 0.0464(8) Uani 1 1 d .
H4A H -0.0022 0.1399 0.6510 0.056 Uiso 1 1 calc R
O1 O 0.2386(5) 0.41845(16) 0.51783(14) 0.0558(8) Uani 1 1 d .
H1 H 0.1291 0.4378 0.4886 0.080 Uiso 1 1 calc R
O2 O 0.2611(5) 0.60217(18) 0.78994(16) 0.0643(8) Uani 1 1 d .
O3 O 0.2436(5) 0.25909(16) 0.69387(16) 0.0557(7) Uani 1 1 d .
O4 O 0.2475(5) 0.04087(17) 0.44463(15) 0.0636(8) Uani 1 1 d .
H4 H 0.1456 0.0037 0.4468 0.080 Uiso 1 1 calc R
OW1 O 0.2231(9) 0.1984(3) 0.8430(2) 0.0569(16) Uani 0.50 1 d P

loop_
_atom_site_aniso_label
_atom_site_aniso_U_11
_atom_site_aniso_U_22
_atom_site_aniso_U_33
_atom_site_aniso_U_23
_atom_site_aniso_U_13
_atom_site_aniso_U_12
C1 0.061(3) 0.053(2) 0.045(2) -0.0087(17) 0.0022(19) -0.0060(19)
C2 0.053(3) 0.069(3) 0.049(2) -0.0008(19) -0.0106(19) -0.004(2)
C3 0.044(2) 0.060(2) 0.056(2) -0.0018(19) 0.001(2) 0.0026(17)
C4 0.041(2) 0.0395(19) 0.0431(19) -0.0002(15) 0.0042(16) -0.0043(15)
C5 0.043(2) 0.0345(17) 0.0394(18) 0.0034(14) 0.0057(16) -0.0054(14)
C6 0.045(2) 0.0382(18) 0.0406(19) -0.0011(14) 0.0064(16) -0.0080(14)
C7 0.055(3) 0.0422(19) 0.046(2) -0.0027(17) 0.0114(18) -0.0043(17)
C8 0.047(2) 0.0380(18) 0.041(2) 0.0001(15) 0.0036(17) -0.0035(16)
C9 0.049(2) 0.048(2) 0.057(2) -0.0004(17) 0.0110(19) -0.0053(17)
C10 0.057(3) 0.064(2) 0.052(2) -0.0012(19) 0.0203(19) -0.0058(19)
C11 0.062(3) 0.053(2) 0.049(2) -0.0078(17) 0.014(2) -0.0002(19)
C12 0.047(2) 0.0377(18) 0.0420(19) 0.0010(14) 0.0054(17) 0.0026(15)
C13 0.040(2) 0.0325(17) 0.0414(18) 0.0026(14) 0.0020(15) 0.0024(14)
C14 0.042(2) 0.0407(19) 0.0410(19) 0.0044(15) 0.0032(16) 0.0001(15)
C15 0.045(2) 0.0343(18) 0.046(2) 0.0006(15) 0.0095(17) 0.0009(15)
C16 0.057(3) 0.0362(18) 0.0406(19) 0.0010(15) 0.0036(18) -0.0033(16)
N1 0.055(2) 0.0492(18) 0.0482(18) -0.0042(14) 0.0002(15) 0.0062(15)
N2 0.063(2) 0.0520(19) 0.0464(18) -0.0038(14) 0.0086(17) 0.0117(15)
N3 0.054(2) 0.0418(16) 0.0450(17) -0.0017(13) 0.0033(16) -0.0043(13)
N4 0.049(2) 0.0408(16) 0.0507(17) -0.0029(13) 0.0106(15) -0.0061(13)
O1 0.0603(18) 0.0552(15) 0.0486(15) -0.0063(12) -0.0113(13) 0.0110(12)
O2 0.075(2) 0.0636(17) 0.0562(17) -0.0170(14) 0.0133(15) 0.0025(14)
O3 0.0611(18) 0.0519(15) 0.0574(15) -0.0120(13) 0.0225(13) -0.0097(12)
O4 0.081(2) 0.0559(16) 0.0552(16) -0.0144(13) 0.0139(15) -0.0220(14)
OW1 0.066(4) 0.085(4) 0.017(2) 0.000(2) -0.005(2) -0.070(3)

loop_
_atom_type_symbol
_atom_type_description
_atom_type_scat_dispersion_real
_atom_type_scat_dispersion_imag
_atom_type_scat_source
C C 0.0033 0.0016 'International Tables Vol C Tables 4.2.6.8 and 6.1.1.4'
H H 0.0000 0.0000 'International Tables Vol C Tables 4.2.6.8 and 6.1.1.4'
N N 0.0061 0.0033 'International Tables Vol C Tables 4.2.6.8 and 6.1.1.4'
O O 0.0106 0.0060 'International Tables Vol C Tables 4.2.6.8 and 6.1.1.4'

loop_
_geom_angle_atom_site_label_1
_geom_angle_atom_site_label_2
_geom_angle_atom_site_label_3
_geom_angle
C2 C1 C6 119.8(3)
C1 C2 C3 120.4(4)
C4 C3 C2 121.7(4)
C3 C4 C5 118.3(3)
C3 C4 C14 117.7(3)
C5 C4 C14 124.0(3)
C6 C5 C4 119.0(3)
C6 C5 C8 117.8(3)
C4 C5 C8 123.2(3)
C1 C6 C5 120.5(3)
C1 C6 C7 119.0(3)
C5 C6 C7 120.5(3)
O2 C7 N2 121.3(3)
O2 C7 C6 123.4(3)
N2 C7 C6 115.3(3)
O1 C8 N1 118.5(3)
O1 C8 C5 121.4(3)
N1 C8 C5 120.1(3)
C14 C9 C10 122.2(4)
C11 C10 C9 119.6(4)
C10 C11 C12 119.5(3)
C11 C12 C13 120.8(3)
C11 C12 C16 121.2(3)
C13 C12 C16 118.0(3)
C12 C13 C14 119.7(3)
C12 C13 C15 118.1(3)
C14 C13 C15 122.1(3)
C9 C14 C13 118.2(3)
C9 C14 C4 119.0(3)
C13 C14 C4 122.7(3)
O3 C15 N4 119.7(3)
O3 C15 C13 124.3(3)
N4 C15 C13 116.0(3)
N3 C16 O4 120.2(3)
N3 C16 C12 123.4(3)
O4 C16 C12 116.4(3)
C8 N1 N2 120.4(3)
C7 N2 N1 125.6(3)
C16 N3 N4 117.4(3)
C15 N4 N3 126.8(3)

loop_
_geom_bond_atom_site_label_1
_geom_bond_atom_site_label_2
_geom_bond_distance
C1 C2 1.353(6)
C1 C6 1.397(5)
C2 C3 1.393(5)
C3 C4 1.371(5)
C4 C5 1.421(5)
C4 C14 1.500(5)
C5 C6 1.397(4)
C5 C8 1.456(4)
C6 C7 1.465(5)
C7 O2 1.244(4)
C7 N2 1.333(4)
C8 O1 1.290(4)
C8 N1 1.315(4)
C9 C14 1.374(5)
C9 C10 1.402(5)
C10 C11 1.378(6)
C11 C12 1.394(5)
C12 C13 1.400(5)
C12 C16 1.453(5)
C13 C14 1.414(5)
C13 C15 1.466(5)
C15 O3 1.240(4)
C15 N4 1.346(4)
C16 N3 1.286(5)
C16 O4 1.333(4)
N1 N2 1.380(4)
N3 N4 1.373(4)
